data_1507465
loop_
_publ_author_name
'Iikubo, Takashi'
'Hirai, Katsuyuki'
'Tomioka, Hideo'

_publ_section_title
;
 Generation, Direct Observation, and Kinetics of Triplet
 9-(1,1,4,4,5,5,8,8- Octamethyl-1,2,3,4,5,6,7,8-octahydro-
 anthryl)phenylcarbene
;
_journal_issue 13
_journal_name_full 'Organic Letters'
_journal_page_first 2261
_journal_paper_doi 10.1021/ol026119p
_journal_volume 4
_journal_year 2002
_chemical_formula_moiety 'C29 H38 '
_chemical_formula_sum 'C29 H38'
_chemical_formula_weight 386.62
_space_group_IT_number 2
_symmetry_cell_setting triclinic
_symmetry_Int_Tables_number 2
_symmetry_space_group_name_Hall '-P 1'
_symmetry_space_group_name_H-M 'P -1'
_cell_angle_alpha 89.578(9)
_cell_angle_beta 78.647(5)
_cell_angle_gamma 82.30(1)
_cell_formula_units_Z 4
_cell_length_a 11.355(3)
_cell_length_b 11.344(2)
_cell_length_c 18.115(5)
_cell_measurement_reflns_used 11235
_cell_measurement_temperature 123.1
_cell_measurement_theta_max 27.4
_cell_measurement_theta_min 1.1
_cell_volume 2266.7(10)
_computing_cell_refinement PROCESS-AUTO
_computing_data_collection PROCESS-AUTO
_computing_data_reduction CrystalStructure
_computing_publication_material 'CrystalStructure Ver. 2.00'
_computing_structure_refinement CRYSTALS
_computing_structure_solution SHELXS97
_diffrn_detector_area_resol_mean 10.00
_diffrn_measured_fraction_theta_full 0.9302
_diffrn_measured_fraction_theta_max 0.9302
_diffrn_measurement_device_type 'Rigaku RAXIS-RAPID'
_diffrn_measurement_method \w
_diffrn_radiation_type 'Mo K\a'
_diffrn_radiation_wavelength 0.7107
_diffrn_reflns_av_R_equivalents 0.143
_diffrn_reflns_limit_h_max 14
_diffrn_reflns_limit_h_min -14
_diffrn_reflns_limit_k_max 14
_diffrn_reflns_limit_k_min -14
_diffrn_reflns_limit_l_max 23
_diffrn_reflns_limit_l_min -22
_diffrn_reflns_number 17315
_diffrn_reflns_theta_full 27.43
_diffrn_reflns_theta_max 27.43
_exptl_absorpt_coefficient_mu 0.063
_exptl_absorpt_correction_type none
_exptl_crystal_colour colorless
_exptl_crystal_density_diffrn 1.133
_exptl_crystal_density_method 'not measured'
_exptl_crystal_description block
_exptl_crystal_size_max 0.40
_exptl_crystal_size_mid 0.20
_exptl_crystal_size_min 0.20
_refine_diff_density_max 1.29
_refine_diff_density_min -0.67
_refine_ls_extinction_method none
_refine_ls_goodness_of_fit_ref 1.316
_refine_ls_hydrogen_treatment refall
_refine_ls_number_parameters 594
_refine_ls_number_reflns 3707
_refine_ls_R_factor_gt 0.0980
_refine_ls_shift/su_max 0.2950
_refine_ls_structure_factor_coef F
_refine_ls_weighting_details 'w = 1/[0.010Fo^2^ + 1.000\s^2^(Fo)]'
_refine_ls_weighting_scheme calc
_refine_ls_wR_factor_ref 0.1250
_reflns_number_gt 3707
_reflns_number_total 9628
_reflns_threshold_expression F^2^>2.0\s(F^2^)
_cod_data_source_file ol026119p_s1.cif
_cod_data_source_block '_iikubo56_________________'
_cod_original_cell_volume 2266.6(8)
_cod_original_sg_symbol_H-M 'P -1       '
_cod_original_formula_sum 'C29 H38 '
_cod_database_code 1507465

loop_
_symmetry_equiv_pos_as_xyz
x,y,z
-x,-y,-z

loop_
_atom_site_label
_atom_site_type_symbol
_atom_site_fract_x
_atom_site_fract_y
_atom_site_fract_z
_atom_site_U_iso_or_equiv
_atom_site_adp_type
_atom_site_occupancy
_atom_site_symmetry_multiplicity
_atom_site_calc_flag
C1 C 0.590(1) 0.718(1) 0.5178(6) 0.030(3) Uani 1.00 1 d
C2 C 0.630(1) 0.7695(8) 0.5748(6) 0.035(3) Uani 1.00 1 d
C3 C 0.752(1) 0.7687(9) 0.5708(6) 0.031(3) Uani 1.00 1 d
C4 C 0.834(1) 0.7150(8) 0.5098(5) 0.022(3) Uani 1.00 1 d
C5 C 0.7940(9) 0.6602(9) 0.4525(5) 0.021(3) Uani 1.00 1 d
C6 C 0.6720(9) 0.6649(9) 0.4566(5) 0.023(3) Uani 1.00 1 d
C7 C 0.8882(9) 0.5920(8) 0.3898(5) 0.019(3) Uani 1.00 1 d
C8 C 0.8470(7) 0.5777(8) 0.3139(5) 0.013(2) Uani 1.00 1 d
C9 C 0.8343(8) 0.4585(8) 0.3048(5) 0.018(2) Uani 1.00 1 d
C10 C 0.8130(9) 0.4129(8) 0.2391(6) 0.020(3) Uani 1.00 1 d
C11 C 0.7940(8) 0.4939(9) 0.1838(5) 0.019(3) Uani 1.00 1 d
C12 C 0.8007(8) 0.6161(8) 0.1907(5) 0.016(2) Uani 1.00 1 d
C13 C 0.8327(8) 0.6597(8) 0.2560(5) 0.013(2) Uani 1.00 1 d
C14 C 0.7776(9) 0.6922(9) 0.1224(5) 0.023(3) Uani 1.00 1 d
C15 C 0.778(1) 0.8255(9) 0.1409(6) 0.032(3) Uani 1.00 1 d
C16 C 0.875(1) 0.8426(9) 0.1832(6) 0.030(3) Uani 1.00 1 d
C17 C 0.8528(8) 0.7916(8) 0.2629(5) 0.015(2) Uani 1.00 1 d
C18 C 0.876(1) 0.652(1) 0.0542(5) 0.033(3) Uani 1.00 1 d
C19 C 0.6529(9) 0.679(1) 0.1059(6) 0.031(3) Uani 1.00 1 d
C20 C 0.7419(8) 0.8631(8) 0.3123(5) 0.021(3) Uani 1.00 1 d
C21 C 0.965(1) 0.808(1) 0.2944(7) 0.035(3) Uani 1.00 1 d
C22 C 0.8220(9) 0.2786(9) 0.2240(6) 0.026(3) Uani 1.00 1 d
C23 C 0.702(1) 0.246(1) 0.2066(7) 0.036(3) Uani 1.00 1 d
C24 C 0.925(1) 0.2449(9) 0.1549(6) 0.033(3) Uani 1.00 1 d
C25 C 0.8549(9) 0.2034(8) 0.2919(6) 0.027(3) Uani 1.00 1 d
C26 C 0.9277(9) 0.2649(9) 0.3403(6) 0.027(3) Uani 1.00 1 d
C27 C 0.8565(8) 0.3829(8) 0.3718(5) 0.017(2) Uani 1.00 1 d
C28 C 0.9285(9) 0.4597(9) 0.4107(6) 0.023(3) Uani 1.00 1 d
C29 C 0.7374(9) 0.3627(9) 0.4248(5) 0.023(3) Uani 1.00 1 d
C30 C 0.3179(9) 0.9502(8) 0.5026(5) 0.022(3) Uani 1.00 1 d
C31 C 0.195(1) 0.9506(9) 0.5190(6) 0.029(3) Uani 1.00 1 d
C32 C 0.1362(9) 0.9096(8) 0.4665(5) 0.023(3) Uani 1.00 1 d
C33 C 0.1994(8) 0.8704(8) 0.3967(5) 0.019(3) Uani 1.00 1 d
C34 C 0.3249(9) 0.870(1) 0.3779(5) 0.030(3) Uani 1.00 1 d
C35 C 0.3818(9) 0.9086(9) 0.4326(6) 0.030(3) Uani 1.00 1 d
C36 C 0.4050 0.7740 0.3160 0.0213 Uani 1.00 1 d
C37 C 0.424(1) 0.990(2) 0.2453(8) 0.074(5) Uani 1.00 1 d
C38 C 0.3413(8) 0.7813(8) 0.2428(5) 0.015(2) Uani 1.00 1 d
C39 C 0.3287(8) 0.6616(8) 0.2376(5) 0.016(2) Uani 1.00 1 d
C40 C 0.2900(9) 0.6204(9) 0.1744(5) 0.020(3) Uani 1.00 1 d
C41 C 0.2637(8) 0.7010(8) 0.1200(5) 0.017(3) Uani 1.00 1 d
C42 C 0.2738(9) 0.8209(9) 0.1245(5) 0.022(3) Uani 1.00 1 d
C43 C 0.3101(8) 0.8622(9) 0.1884(5) 0.018(2) Uani 1.00 1 d
C44 C 0.396(1) 0.847(1) 0.2988(8) 0.064(4) Uani 1.00 1 d
C45 C 0.3269(9) 0.9912(8) 0.1984(6) 0.020(3) Uani 1.00 1 d
C46 C 0.3643(9) 1.0447(9) 0.1207(6) 0.028(3) Uani 1.00 1 d
C47 C 0.4120 0.9730 0.2670 0.0213 Uani 1.00 1 d
C48 C 0.274(1) 1.031(1) 0.0708(6) 0.035(3) Uani 1.00 1 d
C49 C 0.2635(9) 0.899(1) 0.0549(5) 0.025(3) Uani 1.00 1 d
C50 C 0.141(1) 0.895(1) 0.0316(6) 0.038(4) Uani 1.00 1 d
C51 C 0.3663(9) 0.850(1) -0.0097(5) 0.028(3) Uani 1.00 1 d
C52 C 0.2072(9) 1.0627(9) 0.2416(6) 0.028(3) Uani 1.00 1 d
C53 C 0.284(1) 0.4875(9) 0.1585(5) 0.024(3) Uani 1.00 1 d
C54 C 0.381(1) 0.4478(9) 0.0881(6) 0.034(3) Uani 1.00 1 d
C55 C 0.159(1) 0.471(1) 0.1449(7) 0.043(4) Uani 1.00 1 d
C56 C 0.313(1) 0.411(1) 0.2242(6) 0.041(4) Uani 1.00 1 d
C57 C 0.407(1) 0.4519(9) 0.2629(6) 0.040(3) Uani 1.00 1 d
C58 C 0.3620(8) 0.5754(9) 0.2988(5) 0.019(3) Uani 1.00 1 d
C59 C 0.462(1) 0.618(2) 0.3318(7) 0.074(6) Uani 1.00 1 d
C60 C 0.2522(9) 0.5694(9) 0.3634(5) 0.023(3) Uani 1.00 1 d
H1 H 0.1582(8) 0.8430(8) 0.3607(5) 0.024(3) Uiso 1.00 1 c
H2 H 0.4675(9) 0.9055(9) 0.4219(6) 0.036(3) Uiso 1.00 1 c
H3 H 0.0512(9) 0.9074(8) 0.4790(5) 0.027(3) Uiso 1.00 1 c
H4 H 0.3586(9) 0.9781(8) 0.5387(5) 0.030(3) Uiso 1.00 1 c
H5 H 0.149(1) 0.9800(9) 0.5666(6) 0.033(3) Uiso 1.00 1 c
H6 H 0.2383(8) 0.6721(8) 0.0775(5) 0.024(3) Uiso 1.00 1 c
H7 H 0.6437(9) 0.6307(9) 0.4168(5) 0.027(3) Uiso 1.00 1 c
H8 H 0.919(1) 0.7158(8) 0.5064(5) 0.029(3) Uiso 1.00 1 c
H9 H 0.505(1) 0.719(1) 0.5208(6) 0.034(3) Uiso 1.00 1 c
H10 H 0.574(1) 0.8058(8) 0.6170(6) 0.032(3) Uiso 1.00 1 c
H11 H 0.780(1) 0.8044(9) 0.6102(6) 0.037(3) Uiso 1.00 1 c
H12 H 0.7763(8) 0.4654(9) 0.1385(5) 0.025(3) Uiso 1.00 1 c
H13 H 0.9573(9) 0.6327(8) 0.3803(5) 0.026(3) Uiso 1.00 1 c
H14 H 0.474(1) 0.805(1) 0.3003(8) 0.000(1) Uiso 1.00 1 c
H15 H 0.394(1) 1.047(2) 0.2852(8) 0.088(6) Uiso 1.00 1 c
H16 H 0.197(1) 1.068(1) 0.0959(6) 0.045(4) Uiso 1.00 1 c
H17 H 0.297(1) 1.069(1) 0.0244(6) 0.045(4) Uiso 1.00 1 c
H18 H 0.3705(9) 1.1266(9) 0.1270(6) 0.032(3) Uiso 1.00 1 c
H19 H 0.4409(9) 1.0042(9) 0.0968(6) 0.032(3) Uiso 1.00 1 c
H20 H 0.240(1) 0.414(1) 0.2611(6) 0.049(4) Uiso 1.00 1 c
H21 H 0.339(1) 0.331(1) 0.2066(6) 0.049(4) Uiso 1.00 1 c
H22 H 0.424(1) 0.3973(9) 0.3006(6) 0.039(3) Uiso 1.00 1 c
H23 H 0.478(1) 0.4555(9) 0.2261(6) 0.039(3) Uiso 1.00 1 c
H24 H 0.790(1) 0.8683(9) 0.0953(6) 0.039(4) Uiso 1.00 1 c
H25 H 0.703(1) 0.8557(9) 0.1716(6) 0.039(4) Uiso 1.00 1 c
H26 H 0.949(1) 0.8020(9) 0.1558(6) 0.034(3) Uiso 1.00 1 c
H27 H 0.881(1) 0.9250(9) 0.1866(6) 0.034(3) Uiso 1.00 1 c
H28 H 0.7814(9) 0.1889(8) 0.3237(6) 0.031(3) Uiso 1.00 1 c
H29 H 0.9006(9) 0.1299(8) 0.2728(6) 0.031(3) Uiso 1.00 1 c
H30 H 0.9436(9) 0.2150(9) 0.3806(6) 0.030(3) Uiso 1.00 1 c
H31 H 1.0023(9) 0.2791(9) 0.3096(6) 0.030(3) Uiso 1.00 1 c
H32 H 1.0130(9) 0.4381(9) 0.3925(6) 0.028(3) Uiso 1.00 1 c
H33 H 0.9105(9) 0.4505(9) 0.4637(6) 0.028(3) Uiso 1.00 1 c
H34 H 0.379(1) 0.3663(9) 0.0771(6) 0.041(4) Uiso 1.00 1 c
H35 H 0.363(1) 0.4945(9) 0.0468(6) 0.041(4) Uiso 1.00 1 c
H36 H 0.458(1) 0.4583(9) 0.0967(6) 0.041(4) Uiso 1.00 1 c
H37 H 0.100(1) 0.496(1) 0.1885(7) 0.057(5) Uiso 1.00 1 c
H38 H 0.143(1) 0.518(1) 0.1035(7) 0.057(5) Uiso 1.00 1 c
H39 H 0.157(1) 0.390(1) 0.1338(7) 0.057(5) Uiso 1.00 1 c
H40 H 0.481(1) 0.564(2) 0.3689(7) 0.098(8) Uiso 1.00 1 c
H41 H 0.531(1) 0.622(2) 0.2933(7) 0.098(8) Uiso 1.00 1 c
H42 H 0.435(1) 0.695(2) 0.3544(7) 0.098(8) Uiso 1.00 1 c
H43 H 0.2267(9) 0.6460(9) 0.3863(5) 0.028(3) Uiso 1.00 1 c
H44 H 0.1875(9) 0.5439(9) 0.3442(5) 0.028(3) Uiso 1.00 1 c
H45 H 0.2748(9) 0.5147(9) 0.3998(5) 0.028(3) Uiso 1.00 1 c
H46 H 0.2192(9) 1.1430(9) 0.2479(6) 0.035(3) Uiso 1.00 1 c
H47 H 0.1455(9) 1.0599(9) 0.2133(6) 0.035(3) Uiso 1.00 1 c
H48 H 0.1836(9) 1.0291(9) 0.2895(6) 0.035(3) Uiso 1.00 1 c
H49 H 0.3602(9) 0.769(1) -0.0199(5) 0.033(3) Uiso 1.00 1 c
H50 H 0.3614(9) 0.896(1) -0.0535(5) 0.033(3) Uiso 1.00 1 c
H51 H 0.4417(9) 0.855(1) 0.0045(5) 0.033(3) Uiso 1.00 1 c
H52 H 0.078(1) 0.927(1) 0.0719(6) 0.050(4) Uiso 1.00 1 c
H53 H 0.138(1) 0.942(1) -0.0118(6) 0.050(4) Uiso 1.00 1 c
H54 H 0.132(1) 0.816(1) 0.0208(6) 0.050(4) Uiso 1.00 1 c
H55 H 0.956(1) 0.779(1) 0.3442(7) 0.047(4) Uiso 1.00 1 c
H56 H 1.035(1) 0.765(1) 0.2636(7) 0.047(4) Uiso 1.00 1 c
H57 H 0.975(1) 0.890(1) 0.2951(7) 0.047(4) Uiso 1.00 1 c
H58 H 0.7525(8) 0.9447(8) 0.3127(5) 0.026(3) Uiso 1.00 1 c
H59 H 0.6715(8) 0.8546(8) 0.2930(5) 0.026(3) Uiso 1.00 1 c
H60 H 0.7329(8) 0.8341(8) 0.3622(5) 0.026(3) Uiso 1.00 1 c
H61 H 0.875(1) 0.570(1) 0.0430(5) 0.040(3) Uiso 1.00 1 c
H62 H 0.862(1) 0.698(1) 0.0121(5) 0.040(3) Uiso 1.00 1 c
H63 H 0.953(1) 0.662(1) 0.0648(5) 0.040(3) Uiso 1.00 1 c
H64 H 0.5924(9) 0.705(1) 0.1488(6) 0.041(4) Uiso 1.00 1 c
H65 H 0.6395(9) 0.727(1) 0.0641(6) 0.041(4) Uiso 1.00 1 c
H66 H 0.6491(9) 0.598(1) 0.0945(6) 0.041(4) Uiso 1.00 1 c
H67 H 0.638(1) 0.266(1) 0.2490(7) 0.045(4) Uiso 1.00 1 c
H68 H 0.684(1) 0.290(1) 0.1645(7) 0.045(4) Uiso 1.00 1 c
H69 H 0.709(1) 0.164(1) 0.1954(7) 0.045(4) Uiso 1.00 1 c
H70 H 0.933(1) 0.1621(9) 0.1439(6) 0.037(3) Uiso 1.00 1 c
H71 H 0.906(1) 0.2884(9) 0.1128(6) 0.037(3) Uiso 1.00 1 c
H72 H 0.999(1) 0.2643(9) 0.1654(6) 0.037(3) Uiso 1.00 1 c
H73 H 0.507(1) 0.998(2) 0.2251(8) 0.088(6) Uiso 1.00 1 c
H74 H 0.6942(9) 0.4373(9) 0.4438(5) 0.028(3) Uiso 1.00 1 c
H75 H 0.6895(9) 0.3239(9) 0.3977(5) 0.028(3) Uiso 1.00 1 c
H76 H 0.7548(9) 0.3147(9) 0.4656(5) 0.027(3) Uiso 1.00 1 c

loop_
_atom_site_aniso_label
_atom_site_aniso_U_11
_atom_site_aniso_U_22
_atom_site_aniso_U_33
_atom_site_aniso_U_12
_atom_site_aniso_U_13
_atom_site_aniso_U_23
C1 0.029(6) 0.029(6) 0.029(5) -0.002(5) 0.001(5) 0.003(5)
C2 0.031(7) 0.031(5) 0.031(5) 0.007(5) 0.015(5) 0.001(4)
C3 0.031(8) 0.031(6) 0.031(5) -0.000(5) -0.009(5) -0.007(4)
C4 0.023(6) 0.023(5) 0.023(5) -0.003(4) -0.013(5) 0.001(4)
C5 0.021(6) 0.021(5) 0.021(4) 0.001(4) -0.009(4) -0.005(4)
C6 0.023(5) 0.023(6) 0.023(5) 0.003(4) -0.005(4) -0.001(4)
C7 0.020(5) 0.020(5) 0.020(5) -0.008(4) -0.009(4) 0.001(4)
C8 0.012(4) 0.012(5) 0.012(4) -0.001(4) -0.001(4) -0.003(4)
C9 0.017(5) 0.017(5) 0.017(5) 0.002(4) 0.000(4) 0.008(4)
C10 0.020(5) 0.020(5) 0.020(5) -0.004(4) -0.003(4) -0.002(4)
C11 0.019(5) 0.019(5) 0.019(5) -0.007(4) -0.007(4) -0.004(4)
C12 0.017(5) 0.017(5) 0.017(5) -0.005(4) -0.008(4) 0.002(4)
C13 0.013(5) 0.013(4) 0.013(5) -0.006(4) 0.001(4) 0.002(4)
C14 0.022(5) 0.022(5) 0.022(5) 0.003(4) -0.003(4) -0.010(4)
C15 0.032(7) 0.032(6) 0.032(5) -0.002(5) -0.010(5) 0.012(5)
C16 0.029(7) 0.029(5) 0.029(6) -0.008(5) 0.006(5) -0.001(4)
C17 0.015(5) 0.015(5) 0.015(5) -0.005(4) -0.004(4) -0.001(4)
C18 0.033(7) 0.033(7) 0.033(5) -0.006(6) -0.004(5) 0.001(5)
C19 0.033(6) 0.033(7) 0.033(6) 0.001(5) -0.021(5) 0.004(5)
C20 0.021(5) 0.021(5) 0.021(5) -0.002(4) -0.005(4) 0.003(4)
C21 0.037(6) 0.037(7) 0.037(7) -0.017(5) -0.013(6) 0.014(6)
C22 0.026(6) 0.026(5) 0.026(6) -0.007(4) 0.001(5) -0.006(4)
C23 0.037(7) 0.037(6) 0.037(8) -0.014(5) -0.006(6) -0.011(5)
C24 0.032(7) 0.032(6) 0.032(6) -0.002(5) 0.002(5) -0.004(5)
C25 0.026(6) 0.026(5) 0.026(6) -0.002(4) -0.004(5) -0.001(4)
C26 0.026(6) 0.026(5) 0.026(5) -0.002(4) 0.004(5) 0.006(4)
C27 0.017(5) 0.017(5) 0.017(5) -0.003(4) 0.001(4) 0.004(4)
C28 0.023(5) 0.023(5) 0.023(5) -0.000(4) -0.008(4) -0.003(4)
C29 0.023(5) 0.023(5) 0.023(5) -0.002(4) -0.005(4) 0.004(4)
C30 0.023(6) 0.023(5) 0.023(5) -0.006(4) -0.013(5) -0.004(4)
C31 0.028(7) 0.028(6) 0.028(5) 0.001(5) -0.002(5) -0.007(4)
C32 0.023(5) 0.023(5) 0.023(5) -0.007(4) -0.002(4) -0.002(4)
C33 0.020(5) 0.020(5) 0.020(5) -0.006(4) -0.005(4) -0.008(4)
C34 0.030(6) 0.030(7) 0.030(5) -0.007(5) -0.008(4) -0.017(5)
C35 0.029(6) 0.029(6) 0.029(6) -0.002(5) -0.005(5) -0.013(5)
C36 0.0205 0.0205 0.0205 0.0000 0.0000 0.0000
C37 0.073(7) 0.07(2) 0.073(8) 0.005(9) -0.017(7) -0.040(9)
C38 0.015(4) 0.015(5) 0.015(5) -0.003(4) 0.000(4) -0.008(4)
C39 0.016(5) 0.016(5) 0.016(5) -0.006(4) -0.001(4) -0.005(4)
C40 0.020(5) 0.020(5) 0.020(5) -0.012(4) 0.006(4) -0.003(4)
C41 0.019(5) 0.019(5) 0.019(5) -0.012(4) -0.008(4) -0.003(4)
C42 0.021(5) 0.021(5) 0.021(5) -0.004(4) 0.004(4) 0.004(4)
C43 0.018(5) 0.018(5) 0.018(5) -0.007(4) -0.000(4) -0.003(4)
C44 0.1(3) 0.0616 0.0616 0.0000 0.0000 0.0000
C45 0.019(5) 0.019(5) 0.019(5) -0.003(4) -0.001(4) 0.004(4)
C46 0.027(6) 0.027(6) 0.027(5) -0.009(5) 0.003(5) 0.006(4)
C47 0.0205 0.0205 0.0205 0.0000 0.0000 0.0000
C48 0.036(8) 0.036(7) 0.036(6) -0.011(6) -0.011(6) 0.019(5)
C49 0.024(5) 0.024(6) 0.024(5) -0.004(5) -0.001(4) 0.012(5)
C50 0.040(6) 0.040(9) 0.040(6) -0.014(6) -0.014(5) 0.022(6)
C51 0.027(6) 0.027(7) 0.027(5) -0.012(5) 0.001(4) 0.007(5)
C52 0.029(6) 0.029(5) 0.029(6) -0.004(5) -0.008(5) -0.002(5)
C53 0.025(7) 0.025(6) 0.025(5) -0.015(5) -0.009(5) -0.004(4)
C54 0.034(8) 0.034(6) 0.034(6) -0.002(5) -0.010(5) -0.012(5)
C55 0.045(8) 0.045(8) 0.045(7) -0.032(7) -0.007(6) -0.008(6)
C56 0.041(9) 0.041(6) 0.041(6) -0.011(6) -0.004(6) -0.007(5)
C57 0.036(8) 0.036(6) 0.036(5) 0.014(5) 0.008(5) 0.004(4)
C58 0.020(5) 0.020(5) 0.020(5) -0.003(4) -0.006(4) 0.005(4)
C59 0.077(9) 0.08(2) 0.077(7) -0.06(1) -0.005(7) -0.014(9)
C60 0.023(6) 0.023(6) 0.023(5) -0.006(4) -0.003(4) 0.004(4)

loop_
_atom_type_symbol
_atom_type_description
_atom_type_scat_dispersion_real
_atom_type_scat_dispersion_imag
_atom_type_scat_source
C C 0.006 0.003
;
International Tables for Crystallography
(1992, Vol. C, Tables 4.2.6.8 and 6.1.1.4)
;
H H 0.000 0.000
;
International Tables for Crystallography
(1992, Vol. C, Table 6.1.1.4)
;
